data_2220612
loop_
_publ_author_name
'Meng, Qun-Hui'
'Han, Lu'
'Hou, Jian-Dong'
'Luo, Yi-Fan'
'Zeng, Rong-Hua'

_publ_section_title
;
 4,4'-Bipyridinium bis(perchlorate)--4-aminobenzoic
 acid--4,4'-bipyridine--water (1/4/2/2)
;
_journal_coeditor_code RZ2274
_journal_issue 1
_journal_name_full 'Acta Crystallographica Section E'
_journal_page_first o132
_journal_page_last o133
_journal_paper_doi 10.1107/S1600536808042207
_journal_volume 65
_journal_year 2009
_chemical_formula_iupac 'C10 H10 N2 2+, 2Cl O4 -, 4C7 H7 N O2, 2C10 H8 N2, 2H2 O'
_chemical_formula_moiety 'C10 H10 N2 2+, 2(Cl O4 -), 4(C7 H7 N O2), 2(C10 H8 N2), 2(H2 O)'
_chemical_formula_sum 'C58 H58 Cl2 N10 O18'
_chemical_formula_weight 1254.04
_chemical_name_systematic
;4,4'-Bipyridinium bis(perchlorate)--4-aminobenzoic
 acid--4,4'-bipyridine--water
(1/4/2/2)
;
_space_group_IT_number 2
_symmetry_cell_setting triclinic
_symmetry_space_group_name_Hall '-P 1'
_symmetry_space_group_name_H-M 'P -1'
_atom_sites_solution_hydrogens geom
_atom_sites_solution_primary direct
_atom_sites_solution_secondary difmap
_audit_creation_method SHELXL-97
_cell_angle_alpha 91.487(2)
_cell_angle_beta 98.529(3)
_cell_angle_gamma 118.500(2)
_cell_formula_units_Z 1
_cell_length_a 10.1007(3)
_cell_length_b 10.1105(4)
_cell_length_c 16.5830(6)
_cell_measurement_reflns_used 2787
_cell_measurement_temperature 296(2)
_cell_measurement_theta_max 20.98
_cell_measurement_theta_min 2.44
_cell_volume 1462.68(10)
_computing_cell_refinement 'SAINT (Bruker, 2004)'
_computing_data_collection 'APEX2 (Bruker, 2004)'
_computing_data_reduction 'SAINT (Bruker, 2004)'
_computing_molecular_graphics 'XP in SHELXTL (Sheldrick, 2008)'
_computing_publication_material 'SHELXL97 (Sheldrick, 2008)'
_computing_structure_refinement 'SHELXL97 (Sheldrick, 2008)'
_computing_structure_solution 'SHELXS97 (Sheldrick, 2008)'
_diffrn_ambient_temperature 296(2)
_diffrn_measured_fraction_theta_full 0.995
_diffrn_measured_fraction_theta_max 0.995
_diffrn_measurement_device_type 'Bruker APEXII area-detector'
_diffrn_measurement_method '\f and \w'
_diffrn_radiation_monochromator graphite
_diffrn_radiation_source 'fine-focus sealed tube'
_diffrn_radiation_type MoK\a
_diffrn_radiation_wavelength 0.71073
_diffrn_reflns_av_R_equivalents 0.0578
_diffrn_reflns_av_sigmaI/netI 0.0715
_diffrn_reflns_limit_h_max 11
_diffrn_reflns_limit_h_min -12
_diffrn_reflns_limit_k_max 12
_diffrn_reflns_limit_k_min -11
_diffrn_reflns_limit_l_max 19
_diffrn_reflns_limit_l_min -18
_diffrn_reflns_number 18132
_diffrn_reflns_theta_full 25.20
_diffrn_reflns_theta_max 25.20
_diffrn_reflns_theta_min 2.31
_diffrn_standards_number 0
_exptl_absorpt_coefficient_mu 0.194
_exptl_absorpt_correction_type none
_exptl_crystal_colour colourless
_exptl_crystal_density_diffrn 1.424
_exptl_crystal_density_method 'not measured'
_exptl_crystal_description block
_exptl_crystal_F_000 654
_exptl_crystal_size_max 0.20
_exptl_crystal_size_mid 0.18
_exptl_crystal_size_min 0.15
_refine_diff_density_max 0.367
_refine_diff_density_min -0.409
_refine_ls_extinction_method none
_refine_ls_goodness_of_fit_ref 1.042
_refine_ls_hydrogen_treatment mixed
_refine_ls_matrix_type full
_refine_ls_number_parameters 455
_refine_ls_number_reflns 5242
_refine_ls_number_restraints 74
_refine_ls_restrained_S_all 1.123
_refine_ls_R_factor_all 0.1080
_refine_ls_R_factor_gt 0.0658
_refine_ls_shift/su_max 0.000
_refine_ls_shift/su_mean 0.000
_refine_ls_structure_factor_coef Fsqd
_refine_ls_weighting_details 'calc w=1/[\s^2^(Fo^2^)+(0.0835P)^2^+0.5543P] where P=(Fo^2^+2Fc^2^)/3'
_refine_ls_weighting_scheme calc
_refine_ls_wR_factor_gt 0.1640
_refine_ls_wR_factor_ref 0.1984
_reflns_number_gt 3142
_reflns_number_total 5242
_reflns_threshold_expression I>2\s(I)
_cod_data_source_file rz2274.cif
_cod_data_source_block I
_cod_depositor_comments
;
The following automatic conversions were performed:
'_symmetry_cell_setting' value 'Triclinic' changed to 'triclinic'
according to '/home/saulius/struct/CIF-dictionaries/cif_core.dic'
dictionary named 'cif_core.dic' version 2.4.1 from
2010-06-29.

'_exptl_absorpt_correction_type' value 'None' changed to
'none' according to '/home/saulius/struct/CIF-dictionaries/cif_core.dic'
dictionary named 'cif_core.dic' version 2.4.1 from 2010-06-29.

Automatic conversion script
Id: cif_fix_enum 1527 2010-12-29 10:47:43Z saulius 

The following automatic conversions were performed:

'_symmetry_cell_setting' value 'Triclinic' changed to 'triclinic'
according to /home/saulius/struct/CIF-dictionaries/cif_core.dic
dictionary named 'cif_core.dic' version 2.4.1 from
2010-06-29.

'_exptl_absorpt_correction_type' value 'None' changed to
'none' according to
/home/saulius/struct/CIF-dictionaries/cif_core.dic dictionary named
'cif_core.dic' version 2.4.1 from 2010-06-29.

Automatic conversion script
Id: cif_fix_values 1715 2011-07-08 13:25:40Z adriana 
;
_cod_database_code 2220612
_cod_database_fobs_code 2220612

loop_
_symmetry_equiv_pos_as_xyz
'x, y, z'
'-x, -y, -z'

loop_
_atom_site_type_symbol
_atom_site_label
_atom_site_fract_x
_atom_site_fract_y
_atom_site_fract_z
_atom_site_U_iso_or_equiv
_atom_site_adp_type
_atom_site_calc_flag
_atom_site_refinement_flags
_atom_site_occupancy
_atom_site_disorder_assembly
_atom_site_disorder_group
C C1 0.4592(5) 0.5702(4) 0.2272(2) 0.0780(12) Uani d . 1 A 3
H H1 0.4688 0.6561 0.2552 0.094 Uiso calc R 1 A 3
C C2 0.5531(5) 0.5894(4) 0.1716(2) 0.0718(11) Uani d . 1 A 3
H H2 0.6235 0.6866 0.1627 0.086 Uiso calc R 1 A 3
C C3 0.5438(3) 0.4659(3) 0.12897(17) 0.0445(7) Uani d . 1 A 3
C C4 0.4368(4) 0.3262(4) 0.1468(2) 0.0621(9) Uani d . 1 A 3
H H4 0.4256 0.2382 0.1204 0.075 Uiso calc R 1 A 3
C C5 0.3468(4) 0.3170(4) 0.2035(2) 0.0667(10) Uani d . 1 A 3
H H5 0.2758 0.2216 0.2145 0.080 Uiso calc R 1 A 3
C C6 0.6445(3) 0.4829(3) 0.06907(17) 0.0454(7) Uani d . 1 A 3
C C7 0.7468(4) 0.6237(4) 0.0504(2) 0.0640(10) Uani d . 1 A 3
H H7 0.7552 0.7104 0.0767 0.077 Uiso calc R 1 A 3
C C8 0.8361(4) 0.6363(4) -0.0067(2) 0.0681(10) Uani d . 1 A 3
H H8 0.9044 0.7329 -0.0176 0.082 Uiso calc R 1 A 3
C C9 0.7333(5) 0.3836(5) -0.0301(2) 0.0774(12) Uani d . 1 A 3
H H9 0.7272 0.2990 -0.0576 0.093 Uiso calc R 1 A 3
C C10 0.6398(5) 0.3613(4) 0.0269(2) 0.0716(11) Uani d . 1 A 3
H H10 0.5731 0.2634 0.0368 0.086 Uiso calc R 1 A 3
C C11 1.0179(4) 0.5687(4) 0.1962(2) 0.0570(9) Uani d . 1 B 3
C C12 0.9160(4) 0.5534(4) 0.25473(18) 0.0504(8) Uani d . 1 B 3
C C13 0.8008(4) 0.4134(4) 0.26858(19) 0.0529(8) Uani d . 1 B 3
H H13 0.7875 0.3258 0.2406 0.064 Uiso calc R 1 B 3
C C14 0.7066(4) 0.4019(4) 0.32255(19) 0.0556(8) Uani d . 1 B 3
H H14 0.6304 0.3070 0.3307 0.067 Uiso calc R 1 B 3
C C15 0.7238(4) 0.5309(4) 0.3653(2) 0.0566(9) Uani d . 1 B 3
C C16 0.8404(4) 0.6714(4) 0.3531(2) 0.0647(10) Uani d . 1 B 3
H H16 0.8550 0.7588 0.3820 0.078 Uiso calc R 1 B 3
C C17 0.9340(4) 0.6819(4) 0.2984(2) 0.0601(9) Uani d . 1 B 3
H H17 1.0108 0.7767 0.2904 0.072 Uiso calc R 1 B 3
C C18 0.8014(5) 0.0246(4) 0.0816(2) 0.0625(9) Uani d . 1 C 3
C C19 0.7278(4) 0.0094(3) 0.1525(2) 0.0573(9) Uani d . 1 C 3
C C20 0.8008(4) 0.0010(4) 0.2290(2) 0.0653(10) Uani d . 1 C 3
H H20 0.8963 0.0066 0.2340 0.078 Uiso calc R 1 C 3
C C21 0.7339(5) -0.0152(4) 0.2969(2) 0.0713(11) Uani d . 1 C 3
H H21 0.7847 -0.0200 0.3473 0.086 Uiso calc R 1 C 3
C C22 0.5911(5) -0.0244(4) 0.2912(3) 0.0735(11) Uani d . 1 C 3
C C23 0.5181(5) -0.0161(4) 0.2145(3) 0.0747(11) Uani d . 1 C 3
H H23 0.4226 -0.0216 0.2094 0.090 Uiso calc R 1 C 3
C C24 0.5850(4) 0.0000(4) 0.1471(2) 0.0644(10) Uani d . 1 C 3
H H24 0.5341 0.0047 0.0966 0.077 Uiso calc R 1 C 3
C C25 0.2424(5) 0.5900(5) 0.3916(2) 0.0785(12) Uani d . 1 D 3
H H25 0.3251 0.6733 0.3770 0.094 Uiso calc R 1 D 3
C C26 0.1654(5) 0.6129(4) 0.4471(2) 0.0716(11) Uani d . 1 D 3
H H26 0.1951 0.7107 0.4689 0.086 Uiso calc R 1 D 3
C C27 0.0433(3) 0.4902(4) 0.47059(17) 0.0466(7) Uani d . 1 . 3
C C28 0.0067(4) 0.3484(4) 0.4352(2) 0.0657(10) Uani d . 1 D 3
H H28 -0.0737 0.2620 0.4491 0.079 Uiso calc R 1 D 3
C C29 0.0886(4) 0.3356(5) 0.3799(2) 0.0709(11) Uani d . 1 D 3
H H29 0.0623 0.2396 0.3567 0.085 Uiso calc R 1 D 3
N N1 0.3567(3) 0.4374(3) 0.24310(16) 0.0579(7) Uani d . 1 A 3
N N2 0.8310(3) 0.5191(4) -0.04737(17) 0.0607(8) Uani d . 1 A 3
N N3 0.6272(4) 0.5201(4) 0.41820(18) 0.0758(9) Uani d . 1 B 3
H H3A 0.5550 0.4328 0.4251 0.091 Uiso calc R 1 B 3
H H3B 0.6389 0.6007 0.4443 0.091 Uiso calc R 1 B 3
N N4 0.5226(5) -0.0444(5) 0.3583(2) 0.1091(13) Uani d . 1 C 3
H H4A 0.5680 -0.0514 0.4049 0.131 Uiso calc R 1 C 3
H H4B 0.4342 -0.0499 0.3540 0.131 Uiso calc R 1 C 3
N N5 0.2031(4) 0.4537(4) 0.35815(17) 0.0598(8) Uani d D 1 D 3
O O1 0.9981(3) 0.4406(3) 0.16264(16) 0.0718(7) Uani d D 1 B 3
O O2 1.1150(3) 0.6913(3) 0.18048(17) 0.0787(8) Uani d . 1 B 3
O O3 0.7226(3) 0.0324(3) 0.01186(18) 0.0793(8) Uani d D 1 C 3
O O4 0.9250(3) 0.0302(3) 0.08352(18) 0.0848(8) Uani d . 1 C 3
O O5 0.1553(3) 0.9533(3) 0.11791(17) 0.0720(7) Uani d D 1 E 3
H H1C 1.058(4) 0.451(5) 0.126(2) 0.119(17) Uiso d D 1 F 3
H H3C 0.776(5) 0.039(6) -0.028(2) 0.122(19) Uiso d D 1 G 3
H H5A 0.128(4) 0.866(2) 0.133(2) 0.078(13) Uiso d D 1 H 3
H H5B 0.079(3) 0.970(4) 0.111(3) 0.12(2) Uiso d D 1 I 3
H H5C 0.251(5) 0.442(6) 0.319(2) 0.14(2) Uiso d D 1 J 3
O O6 0.3808(7) 0.2312(5) 0.4742(4) 0.153(3) Uani d PDU 0.724(9) K 1
O O7 0.2540(10) 0.0812(8) 0.3516(3) 0.158(3) Uani d PDU 0.724(9) K 1
O O8 0.2998(12) -0.0234(8) 0.4681(6) 0.155(4) Uani d PDU 0.724(9) K 1
O O9 0.1258(8) 0.0621(9) 0.4610(6) 0.190(4) Uani d PDU 0.724(9) K 1
Cl Cl1 0.26368(13) 0.08898(12) 0.43474(8) 0.0877(4) Uani d PD 0.724(9) K 1
O O6' 0.265(2) 0.1766(19) 0.5022(7) 0.158(7) Uani d PDU 0.276(9) K 2
O O7' 0.3803(16) 0.1791(19) 0.3902(11) 0.175(8) Uani d PDU 0.276(9) K 2
O O8' 0.264(2) -0.0437(14) 0.4533(12) 0.109(7) Uani d PDU 0.276(9) K 2
O O9' 0.1148(13) 0.0416(13) 0.3755(9) 0.115(6) Uani d PDU 0.276(9) K 2
Cl Cl1' 0.26368(13) 0.08898(12) 0.43474(8) 0.0877(4) Uani d PD 0.276(9) K 2

loop_
_atom_site_aniso_label
_atom_site_aniso_U_11
_atom_site_aniso_U_22
_atom_site_aniso_U_33
_atom_site_aniso_U_12
_atom_site_aniso_U_13
_atom_site_aniso_U_23
C1 0.101(3) 0.059(2) 0.088(3) 0.041(2) 0.048(2) 0.007(2)
C2 0.087(3) 0.048(2) 0.086(3) 0.029(2) 0.045(2) 0.0136(19)
C3 0.0441(17) 0.0503(19) 0.0398(16) 0.0236(15) 0.0071(13) 0.0044(13)
C4 0.068(2) 0.050(2) 0.067(2) 0.0218(18) 0.0303(18) 0.0017(16)
C5 0.065(2) 0.057(2) 0.071(2) 0.0190(18) 0.0278(18) 0.0058(18)
C6 0.0450(17) 0.0509(19) 0.0415(16) 0.0240(15) 0.0085(13) 0.0076(14)
C7 0.062(2) 0.051(2) 0.070(2) 0.0167(17) 0.0244(18) 0.0000(17)
C8 0.057(2) 0.062(2) 0.068(2) 0.0113(18) 0.0246(18) 0.0100(19)
C9 0.099(3) 0.066(3) 0.084(3) 0.043(2) 0.051(2) 0.014(2)
C10 0.088(3) 0.051(2) 0.086(3) 0.033(2) 0.050(2) 0.0181(19)
C11 0.051(2) 0.067(2) 0.053(2) 0.0286(19) 0.0115(16) 0.0133(18)
C12 0.0505(19) 0.058(2) 0.0458(17) 0.0287(17) 0.0082(14) 0.0096(15)
C13 0.057(2) 0.055(2) 0.0496(18) 0.0293(17) 0.0115(15) 0.0056(15)
C14 0.054(2) 0.059(2) 0.0524(19) 0.0248(17) 0.0139(15) 0.0097(16)
C15 0.056(2) 0.074(2) 0.0492(19) 0.0380(19) 0.0113(16) 0.0105(17)
C16 0.073(2) 0.063(2) 0.066(2) 0.039(2) 0.0136(19) 0.0012(18)
C17 0.059(2) 0.054(2) 0.065(2) 0.0247(17) 0.0153(17) 0.0110(17)
C18 0.066(2) 0.047(2) 0.077(3) 0.0274(18) 0.018(2) 0.0114(17)
C19 0.056(2) 0.0402(18) 0.074(2) 0.0217(16) 0.0126(17) 0.0086(16)
C20 0.062(2) 0.057(2) 0.077(3) 0.0304(19) 0.0102(19) 0.0050(18)
C21 0.084(3) 0.059(2) 0.069(2) 0.034(2) 0.011(2) 0.0068(18)
C22 0.082(3) 0.050(2) 0.089(3) 0.027(2) 0.034(2) 0.014(2)
C23 0.061(2) 0.064(2) 0.103(3) 0.031(2) 0.023(2) 0.019(2)
C24 0.061(2) 0.056(2) 0.079(3) 0.0292(18) 0.0149(19) 0.0149(18)
C25 0.090(3) 0.067(3) 0.083(3) 0.032(2) 0.050(2) 0.017(2)
C26 0.088(3) 0.053(2) 0.083(3) 0.033(2) 0.047(2) 0.0095(18)
C27 0.0489(18) 0.0546(19) 0.0420(16) 0.0294(16) 0.0090(13) 0.0066(14)
C28 0.060(2) 0.056(2) 0.078(2) 0.0229(18) 0.0246(18) -0.0046(18)
C29 0.066(2) 0.063(2) 0.077(3) 0.026(2) 0.021(2) -0.0122(19)
N1 0.0571(17) 0.067(2) 0.0516(16) 0.0300(15) 0.0159(13) 0.0041(14)
N2 0.0552(17) 0.074(2) 0.0550(17) 0.0302(16) 0.0203(13) 0.0093(15)
N3 0.073(2) 0.093(2) 0.072(2) 0.0439(19) 0.0284(17) 0.0050(18)
N4 0.125(3) 0.118(3) 0.103(3) 0.062(3) 0.060(3) 0.037(3)
N5 0.0637(19) 0.077(2) 0.0497(16) 0.0412(18) 0.0156(14) 0.0034(15)
O1 0.0788(18) 0.0675(17) 0.0739(17) 0.0323(14) 0.0395(14) 0.0093(14)
O2 0.0747(17) 0.0691(17) 0.0948(19) 0.0289(15) 0.0418(15) 0.0247(15)
O3 0.0734(18) 0.095(2) 0.0739(19) 0.0426(16) 0.0169(15) 0.0200(15)
O4 0.0781(19) 0.101(2) 0.098(2) 0.0563(17) 0.0312(16) 0.0246(16)
O5 0.0724(18) 0.0648(18) 0.0782(18) 0.0317(15) 0.0163(14) 0.0169(14)
O6 0.165(5) 0.067(3) 0.187(6) 0.018(3) 0.060(4) -0.015(3)
O7 0.213(8) 0.156(5) 0.086(4) 0.072(5) 0.043(4) 0.021(3)
O8 0.199(8) 0.095(5) 0.177(7) 0.077(5) 0.030(6) 0.017(4)
O9 0.148(6) 0.210(7) 0.237(8) 0.084(5) 0.114(6) 0.047(6)
Cl1 0.0960(9) 0.0596(7) 0.1150(10) 0.0368(6) 0.0438(7) 0.0144(6)
O6' 0.195(12) 0.143(10) 0.156(10) 0.094(9) 0.056(8) -0.036(7)
O7' 0.172(11) 0.162(11) 0.170(12) 0.048(8) 0.082(9) 0.058(9)
O8' 0.115(9) 0.063(9) 0.145(11) 0.045(7) -0.003(7) 0.037(7)
O9' 0.095(8) 0.096(8) 0.139(10) 0.051(6) -0.030(7) -0.010(6)
Cl1' 0.0960(9) 0.0596(7) 0.1150(10) 0.0368(6) 0.0438(7) 0.0144(6)

loop_
_atom_type_symbol
_atom_type_description
_atom_type_scat_dispersion_real
_atom_type_scat_dispersion_imag
_atom_type_scat_source
C C 0.0033 0.0016 'International Tables Vol C Tables 4.2.6.8 and 6.1.1.4'
H H 0.0000 0.0000 'International Tables Vol C Tables 4.2.6.8 and 6.1.1.4'
Cl Cl 0.1484 0.1585 'International Tables Vol C Tables 4.2.6.8 and 6.1.1.4'
N N 0.0061 0.0033 'International Tables Vol C Tables 4.2.6.8 and 6.1.1.4'
O O 0.0106 0.0060 'International Tables Vol C Tables 4.2.6.8 and 6.1.1.4'

loop_
_geom_angle_atom_site_label_1
_geom_angle_atom_site_label_2
_geom_angle_atom_site_label_3
_geom_angle_site_symmetry_1
_geom_angle_site_symmetry_3
_geom_angle
_geom_angle_publ_flag
N1 C1 C2 . . 123.6(3) ?
N1 C1 H1 . . 118.2 ?
C2 C1 H1 . . 118.2 ?
C1 C2 C3 . . 120.4(3) ?
C1 C2 H2 . . 119.8 ?
C3 C2 H2 . . 119.8 ?
C2 C3 C4 . . 115.7(3) ?
C2 C3 C6 . . 121.7(3) ?
C4 C3 C6 . . 122.6(3) ?
C5 C4 C3 . . 120.2(3) ?
C5 C4 H4 . . 119.9 ?
C3 C4 H4 . . 119.9 ?
N1 C5 C4 . . 123.0(3) ?
N1 C5 H5 . . 118.5 ?
C4 C5 H5 . . 118.5 ?
C10 C6 C7 . . 115.7(3) ?
C10 C6 C3 . . 122.9(3) ?
C7 C6 C3 . . 121.4(3) ?
C8 C7 C6 . . 120.3(3) ?
C8 C7 H7 . . 119.8 ?
C6 C7 H7 . . 119.8 ?
N2 C8 C7 . . 123.9(3) ?
N2 C8 H8 . . 118.1 ?
C7 C8 H8 . . 118.1 ?
N2 C9 C10 . . 123.3(3) ?
N2 C9 H9 . . 118.4 ?
C10 C9 H9 . . 118.4 ?
C6 C10 C9 . . 120.5(3) ?
C6 C10 H10 . . 119.8 ?
C9 C10 H10 . . 119.8 ?
O2 C11 O1 . . 122.0(3) ?
O2 C11 C12 . . 123.2(3) ?
O1 C11 C12 . . 114.8(3) ?
C17 C12 C13 . . 117.9(3) ?
C17 C12 C11 . . 119.8(3) ?
C13 C12 C11 . . 122.3(3) ?
C14 C13 C12 . . 121.3(3) ?
C14 C13 H13 . . 119.3 ?
C12 C13 H13 . . 119.3 ?
C13 C14 C15 . . 120.6(3) ?
C13 C14 H14 . . 119.7 ?
C15 C14 H14 . . 119.7 ?
N3 C15 C14 . . 120.8(3) ?
N3 C15 C16 . . 120.6(3) ?
C14 C15 C16 . . 118.6(3) ?
C17 C16 C15 . . 120.4(3) ?
C17 C16 H16 . . 119.8 ?
C15 C16 H16 . . 119.8 ?
C16 C17 C12 . . 121.2(3) ?
C16 C17 H17 . . 119.4 ?
C12 C17 H17 . . 119.4 ?
O4 C18 O3 . . 120.9(4) ?
O4 C18 C19 . . 124.5(4) ?
O3 C18 C19 . . 114.6(3) ?
C24 C19 C20 . . 118.0(3) ?
C24 C19 C18 . . 122.5(3) ?
C20 C19 C18 . . 119.5(3) ?
C21 C20 C19 . . 121.0(4) ?
C21 C20 H20 . . 119.5 ?
C19 C20 H20 . . 119.5 ?
C20 C21 C22 . . 120.8(4) ?
C20 C21 H21 . . 119.6 ?
C22 C21 H21 . . 119.6 ?
N4 C22 C21 . . 120.8(4) ?
N4 C22 C23 . . 121.0(4) ?
C21 C22 C23 . . 118.2(4) ?
C24 C23 C22 . . 120.9(4) ?
C24 C23 H23 . . 119.5 ?
C22 C23 H23 . . 119.5 ?
C23 C24 C19 . . 121.1(4) ?
C23 C24 H24 . . 119.4 ?
C19 C24 H24 . . 119.4 ?
N5 C25 C26 . . 122.2(4) ?
N5 C25 H25 . . 118.9 ?
C26 C25 H25 . . 118.9 ?
C25 C26 C27 . . 119.9(3) ?
C25 C26 H26 . . 120.0 ?
C27 C26 H26 . . 120.0 ?
C26 C27 C28 . . 116.4(3) ?
C26 C27 C27 . 2_566 121.7(4) ?
C28 C27 C27 . 2_566 121.9(4) ?
C29 C28 C27 . . 120.0(3) ?
C29 C28 H28 . . 120.0 ?
C27 C28 H28 . . 120.0 ?
N5 C29 C28 . . 122.5(4) ?
N5 C29 H29 . . 118.8 ?
C28 C29 H29 . . 118.8 ?
C1 N1 C5 . . 117.1(3) ?
C9 N2 C8 . . 116.4(3) ?
C15 N3 H3A . . 120.0 ?
C15 N3 H3B . . 120.0 ?
H3A N3 H3B . . 120.0 ?
C22 N4 H4A . . 120.0 ?
C22 N4 H4B . . 120.0 ?
H4A N4 H4B . . 120.0 ?
C29 N5 C25 . . 119.1(3) ?
C29 N5 H5C . . 120(4) ?
C25 N5 H5C . . 121(4) ?
C11 O1 H1C . . 114(3) ?
C18 O3 H3C . . 108(3) ?
H5A O5 H5B . . 110(4) ?
O7 Cl1 O6 . . 111.8(4) ?
O7 Cl1 O9 . . 114.1(5) ?
O6 Cl1 O9 . . 107.3(4) ?
O7 Cl1 O8 . . 110.9(4) ?
O6 Cl1 O8 . . 106.6(5) ?
O9 Cl1 O8 . . 105.7(5) ?

loop_
_geom_bond_atom_site_label_1
_geom_bond_atom_site_label_2
_geom_bond_site_symmetry_2
_geom_bond_distance
_geom_bond_publ_flag
C1 N1 . 1.310(5) ?
C1 C2 . 1.371(5) ?
C1 H1 . 0.9300 ?
C2 C3 . 1.376(5) ?
C2 H2 . 0.9300 ?
C3 C4 . 1.382(4) ?
C3 C6 . 1.481(4) ?
C4 C5 . 1.378(5) ?
C4 H4 . 0.9300 ?
C5 N1 . 1.321(4) ?
C5 H5 . 0.9300 ?
C6 C10 . 1.375(5) ?
C6 C7 . 1.380(4) ?
C7 C8 . 1.371(5) ?
C7 H7 . 0.9300 ?
C8 N2 . 1.323(5) ?
C8 H8 . 0.9300 ?
C9 N2 . 1.322(5) ?
C9 C10 . 1.381(5) ?
C9 H9 . 0.9300 ?
C10 H10 . 0.9300 ?
C11 O2 . 1.224(4) ?
C11 O1 . 1.308(4) ?
C11 C12 . 1.475(5) ?
C12 C17 . 1.390(5) ?
C12 C13 . 1.391(5) ?
C13 C14 . 1.368(4) ?
C13 H13 . 0.9300 ?
C14 C15 . 1.390(5) ?
C14 H14 . 0.9300 ?
C15 N3 . 1.375(4) ?
C15 C16 . 1.391(5) ?
C16 C17 . 1.376(5) ?
C16 H16 . 0.9300 ?
C17 H17 . 0.9300 ?
C18 O4 . 1.218(4) ?
C18 O3 . 1.329(4) ?
C18 C19 . 1.456(5) ?
C19 C24 . 1.388(5) ?
C19 C20 . 1.396(5) ?
C20 C21 . 1.372(5) ?
C20 H20 . 0.9300 ?
C21 C22 . 1.388(6) ?
C21 H21 . 0.9300 ?
C22 N4 . 1.366(5) ?
C22 C23 . 1.397(6) ?
C23 C24 . 1.365(5) ?
C23 H23 . 0.9300 ?
C24 H24 . 0.9300 ?
C25 N5 . 1.318(5) ?
C25 C26 . 1.371(5) ?
C25 H25 . 0.9300 ?
C26 C27 . 1.385(5) ?
C26 H26 . 0.9300 ?
C27 C28 . 1.387(5) ?
C27 C27 2_566 1.472(6) ?
C28 C29 . 1.365(5) ?
C28 H28 . 0.9300 ?
C29 N5 . 1.312(5) ?
C29 H29 . 0.9300 ?
N3 H3A . 0.8600 ?
N3 H3B . 0.8600 ?
N4 H4A . 0.8600 ?
N4 H4B . 0.8600 ?
N5 H5C . 0.90(5) ?
O1 H1C . 0.89(4) ?
O3 H3C . 0.90(5) ?
O5 H5A . 0.852(11) ?
O5 H5B . 0.86(4) ?
O6 Cl1 . 1.412(4) ?
O7 Cl1 . 1.365(4) ?
O8 Cl1 . 1.448(5) ?
O9 Cl1 . 1.424(5) ?

loop_
_geom_hbond_atom_site_label_D
_geom_hbond_atom_site_label_H
_geom_hbond_atom_site_label_A
_geom_hbond_site_symmetry_A
_geom_hbond_distance_DH
_geom_hbond_distance_HA
_geom_hbond_distance_DA
_geom_hbond_angle_DHA
O1 H1C N2 2_765 0.89(4) 1.78(4) 2.673(4) 174(5)
O3 H3C O5 2_665 0.90(5) 1.72(4) 2.609(4) 168(5)
O5 H5B O4 1_465 0.86(4) 1.93(4) 2.775(4) 171(4)
O5 H5A O2 1_455 0.852(11) 1.903(13) 2.739(4) 167(3)
N5 H5C N1 . 0.90(5) 1.78(5) 2.680(4) 175(5)
N3 H3A O6 . 0.86 2.237 3.079(6) 166
N3 H3A O7' . 0.86 2.308 3.113(15) 156
N3 H3B O6 2_666 0.86 2.245 3.085(8) 166
N3 H3B O6' 2_666 0.86 2.087 2.917(18) 162
N4 H4A O8 2_656 0.86 2.216 3.028(10) 157
N4 H4A O8' 2_656 0.86 2.545 3.351(19) 156
N4 H4B O8 . 0.86 2.565 3.174(13) 129
N4 H4B O8' . 0.86 2.571 3.25(2) 136

loop_
_geom_torsion_atom_site_label_1
_geom_torsion_atom_site_label_2
_geom_torsion_atom_site_label_3
_geom_torsion_atom_site_label_4
_geom_torsion_site_symmetry_1
_geom_torsion_site_symmetry_2
_geom_torsion_site_symmetry_3
_geom_torsion_site_symmetry_4
_geom_torsion
_geom_torsion_publ_flag
N1 C1 C2 C3 . . . . -0.3(7) ?
C1 C2 C3 C4 . . . . -0.5(6) ?
C1 C2 C3 C6 . . . . -179.4(4) ?
C2 C3 C4 C5 . . . . 0.6(5) ?
C6 C3 C4 C5 . . . . 179.5(3) ?
C3 C4 C5 N1 . . . . 0.1(6) ?
C2 C3 C6 C10 . . . . 178.6(3) ?
C4 C3 C6 C10 . . . . -0.3(5) ?
C2 C3 C6 C7 . . . . -3.3(5) ?
C4 C3 C6 C7 . . . . 177.8(3) ?
C10 C6 C7 C8 . . . . -0.2(5) ?
C3 C6 C7 C8 . . . . -178.4(3) ?
C6 C7 C8 N2 . . . . 0.4(6) ?
C7 C6 C10 C9 . . . . -0.1(6) ?
C3 C6 C10 C9 . . . . 178.1(3) ?
N2 C9 C10 C6 . . . . 0.1(7) ?
O2 C11 C12 C17 . . . . -3.6(5) ?
O1 C11 C12 C17 . . . . 175.5(3) ?
O2 C11 C12 C13 . . . . 176.5(3) ?
O1 C11 C12 C13 . . . . -4.3(5) ?
C17 C12 C13 C14 . . . . 0.8(5) ?
C11 C12 C13 C14 . . . . -179.3(3) ?
C12 C13 C14 C15 . . . . -0.1(5) ?
C13 C14 C15 N3 . . . . 178.5(3) ?
C13 C14 C15 C16 . . . . -1.1(5) ?
N3 C15 C16 C17 . . . . -178.2(3) ?
C14 C15 C16 C17 . . . . 1.4(5) ?
C15 C16 C17 C12 . . . . -0.6(5) ?
C13 C12 C17 C16 . . . . -0.5(5) ?
C11 C12 C17 C16 . . . . 179.7(3) ?
O4 C18 C19 C24 . . . . -178.5(3) ?
O3 C18 C19 C24 . . . . 1.6(5) ?
O4 C18 C19 C20 . . . . 0.3(5) ?
O3 C18 C19 C20 . . . . -179.6(3) ?
C24 C19 C20 C21 . . . . -0.3(5) ?
C18 C19 C20 C21 . . . . -179.2(3) ?
C19 C20 C21 C22 . . . . 0.3(5) ?
C20 C21 C22 N4 . . . . 178.3(4) ?
C20 C21 C22 C23 . . . . -0.3(5) ?
N4 C22 C23 C24 . . . . -178.3(4) ?
C21 C22 C23 C24 . . . . 0.3(6) ?
C22 C23 C24 C19 . . . . -0.4(6) ?
C20 C19 C24 C23 . . . . 0.4(5) ?
C18 C19 C24 C23 . . . . 179.2(3) ?
N5 C25 C26 C27 . . . . 1.0(7) ?
C25 C26 C27 C28 . . . . 0.0(6) ?
C25 C26 C27 C27 . . . 2_566 -179.4(4) ?
C26 C27 C28 C29 . . . . -0.5(5) ?
C27 C27 C28 C29 2_566 . . . 178.9(4) ?
C27 C28 C29 N5 . . . . 0.1(6) ?
C2 C1 N1 C5 . . . . 1.0(6) ?
C4 C5 N1 C1 . . . . -0.9(6) ?
C10 C9 N2 C8 . . . . 0.0(6) ?
C7 C8 N2 C9 . . . . -0.3(6) ?
C28 C29 N5 C25 . . . . 0.9(6) ?
C26 C25 N5 C29 . . . . -1.5(6) ?
